data_4104823
loop_
_publ_author_name
'Elisa Calimano'
'T. Don Tilley'

_publ_section_title
;
 Synthesis and Structure of PNP-Supported Iridium Silyl and Silylene
 Complexes: Catalytic Hydrosilation of Alkenes
;
_journal_name_full 'Journal of the American Chemical Society'
_journal_page_first 11161
_journal_page_last 11173
_journal_paper_doi 10.1021/ja903737j
_journal_volume 131
_journal_year 2009
_chemical_formula_moiety 'C34 H54 Ir N P2'
_chemical_formula_sum 'C34 H54 Ir N P2'
_chemical_formula_weight 730.92
_chemical_name_systematic
; 
 ? 
;
_space_group_IT_number 14
_symmetry_cell_setting monoclinic
_symmetry_space_group_name_Hall '-P 2yn'
_symmetry_space_group_name_H-M 'P 1 21/n 1'
_atom_sites_solution_hydrogens geom
_atom_sites_solution_primary direct
_atom_sites_solution_secondary difmap
_audit_creation_method SHELXL-97
_cell_angle_alpha 90.00
_cell_angle_beta 94.913(4)
_cell_angle_gamma 90.00
_cell_formula_units_Z 4
_cell_length_a 9.404(2)
_cell_length_b 16.248(3)
_cell_length_c 21.850(5)
_cell_measurement_reflns_used 19124
_cell_measurement_temperature 152(2)
_cell_measurement_theta_max 36.890
_cell_measurement_theta_min 4.502
_cell_volume 3326.3(12)
_computing_cell_refinement 'Bruker SAINT v7.07'
_computing_data_collection 'Bruker SMART v5.631'
_computing_data_reduction 'Bruker SAINT v7.07'
_computing_molecular_graphics 'Bruker SHELXTL'
_computing_publication_material 'Bruker SHELXTL'
_computing_structure_refinement 'SHELXL-97 (Sheldrick, 1997)'
_computing_structure_solution 'SHELXS-97 (Sheldrick, 1990)'
_diffrn_ambient_temperature 152(2)
_diffrn_measured_fraction_theta_full 0.987
_diffrn_measured_fraction_theta_max 0.987
_diffrn_measurement_device_type 'Bruker APEX'
_diffrn_measurement_method '\w scans'
_diffrn_radiation_monochromator graphite
_diffrn_radiation_source 'fine-focus sealed tube'
_diffrn_radiation_type MoK\a
_diffrn_radiation_wavelength 0.71073
_diffrn_reflns_av_R_equivalents 0.0713
_diffrn_reflns_av_sigmaI/netI 0.1042
_diffrn_reflns_limit_h_max 11
_diffrn_reflns_limit_h_min -11
_diffrn_reflns_limit_k_max 18
_diffrn_reflns_limit_k_min -20
_diffrn_reflns_limit_l_max 21
_diffrn_reflns_limit_l_min -27
_diffrn_reflns_number 18750
_diffrn_reflns_theta_full 26.40
_diffrn_reflns_theta_max 26.40
_diffrn_reflns_theta_min 1.56
_diffrn_standards_decay_% 0
_diffrn_standards_interval_count 0
_diffrn_standards_interval_time 0
_diffrn_standards_number 0
_exptl_absorpt_coefficient_mu 4.132
_exptl_absorpt_correction_T_max 0.9219
_exptl_absorpt_correction_T_min 0.751
_exptl_absorpt_correction_type multi-scan
_exptl_absorpt_process_details 'Blessing, 1995'
_exptl_crystal_colour orange
_exptl_crystal_density_diffrn 1.460
_exptl_crystal_description block
_exptl_crystal_F_000 1488
_exptl_crystal_size_max 0.15
_exptl_crystal_size_mid 0.06
_exptl_crystal_size_min 0.02
_refine_diff_density_max 2.258
_refine_diff_density_min -1.637
_refine_diff_density_rms 0.168
_refine_ls_extinction_method none
_refine_ls_goodness_of_fit_ref 1.022
_refine_ls_hydrogen_treatment constr
_refine_ls_matrix_type full
_refine_ls_number_parameters 343
_refine_ls_number_reflns 6749
_refine_ls_number_restraints 0
_refine_ls_restrained_S_all 1.022
_refine_ls_R_factor_all 0.0898
_refine_ls_R_factor_gt 0.0504
_refine_ls_shift/su_max 0.002
_refine_ls_shift/su_mean 0.000
_refine_ls_structure_factor_coef Fsqd
_refine_ls_weighting_details 'calc w=1/[\s^2^(Fo^2^)+(0.0323P)^2^+1.4539P] where P=(Fo^2^+2Fc^2^)/3'
_refine_ls_weighting_scheme calc
_refine_ls_wR_factor_gt 0.0971
_refine_ls_wR_factor_ref 0.1080
_reflns_number_gt 4580
_reflns_number_total 6749
_reflns_threshold_expression >2sigma(I)
_cod_data_source_file ja903737j_si_003.cif
_cod_data_source_block ec15as
_cod_database_code 4104823

loop_
_symmetry_equiv_pos_as_xyz
'x, y, z'
'-x+1/2, y+1/2, -z+1/2'
'-x, -y, -z'
'x-1/2, -y-1/2, z-1/2'

loop_
_atom_site_label
_atom_site_type_symbol
_atom_site_fract_x
_atom_site_fract_y
_atom_site_fract_z
_atom_site_U_iso_or_equiv
_atom_site_adp_type
_atom_site_occupancy
_atom_site_symmetry_multiplicity
_atom_site_calc_flag
_atom_site_refinement_flags
Ir1 Ir 0.96462(3) 0.178778(17) 0.198908(14) 0.02489(10) Uani 1 1 d .
N1 N 0.8106(6) 0.2578(3) 0.2269(3) 0.0227(13) Uani 1 1 d .
P1 P 0.89105(19) 0.23482(11) 0.10622(9) 0.0252(4) Uani 1 1 d .
C1 C 1.0643(8) 0.0708(5) 0.1642(4) 0.038(2) Uani 1 1 d .
H1A H 1.0210 0.0551 0.1224 0.046 Uiso 1 1 calc R
P2 P 0.98431(19) 0.14902(11) 0.30341(9) 0.0249(4) Uani 1 1 d .
C2 C 1.1587(8) 0.1393(5) 0.1619(4) 0.044(2) Uani 1 1 d .
H2A H 1.1634 0.1593 0.1188 0.053 Uiso 1 1 calc R
C3 C 1.2962(9) 0.1462(5) 0.1970(4) 0.046(2) Uani 1 1 d .
H3A H 1.2936 0.1159 0.2362 0.056 Uiso 1 1 calc R
H3B H 1.3164 0.2047 0.2067 0.056 Uiso 1 1 calc R
C4 C 1.4167(7) 0.1106(5) 0.1606(4) 0.039(2) Uani 1 1 d .
H4A H 1.4319 0.1486 0.1264 0.047 Uiso 1 1 calc R
H4B H 1.5060 0.1095 0.1881 0.047 Uiso 1 1 calc R
C5 C 1.3909(8) 0.0252(5) 0.1342(4) 0.045(2) Uani 1 1 d .
H5A H 1.4783 0.0072 0.1157 0.054 Uiso 1 1 calc R
H5B H 1.3133 0.0285 0.1008 0.054 Uiso 1 1 calc R
C6 C 1.3514(9) -0.0410(5) 0.1801(4) 0.047(2) Uani 1 1 d .
H6A H 1.3809 -0.0212 0.2221 0.056 Uiso 1 1 calc R
H6B H 1.4079 -0.0910 0.1731 0.056 Uiso 1 1 calc R
C7 C 1.1926(8) -0.0658(4) 0.1776(4) 0.041(2) Uani 1 1 d .
H7A H 1.1582 -0.0768 0.1343 0.050 Uiso 1 1 calc R
H7B H 1.1849 -0.1178 0.2007 0.050 Uiso 1 1 calc R
C8 C 1.0936(8) -0.0014(5) 0.2036(4) 0.042(2) Uani 1 1 d .
H8A H 1.0018 -0.0283 0.2105 0.051 Uiso 1 1 calc R
H8B H 1.1374 0.0174 0.2440 0.051 Uiso 1 1 calc R
C9 C 1.0038(7) 0.3207(5) 0.0847(3) 0.0313(17) Uani 1 1 d .
H9A H 1.0974 0.2964 0.0756 0.038 Uiso 1 1 calc R
C10 C 1.0342(9) 0.3774(5) 0.1406(4) 0.045(2) Uani 1 1 d .
H10A H 1.0952 0.4231 0.1296 0.068 Uiso 1 1 calc R
H10B H 1.0829 0.3461 0.1745 0.068 Uiso 1 1 calc R
H10C H 0.9441 0.3992 0.1532 0.068 Uiso 1 1 calc R
C11 C 0.9482(8) 0.3703(5) 0.0276(4) 0.043(2) Uani 1 1 d .
H11A H 1.0165 0.4139 0.0201 0.065 Uiso 1 1 calc R
H11B H 0.8558 0.3950 0.0346 0.065 Uiso 1 1 calc R
H11C H 0.9367 0.3336 -0.0081 0.065 Uiso 1 1 calc R
C12 C 0.8483(7) 0.1772(5) 0.0330(3) 0.0315(17) Uani 1 1 d .
H12A H 0.7948 0.2155 0.0035 0.038 Uiso 1 1 calc R
C13 C 0.9804(8) 0.1489(5) 0.0037(4) 0.040(2) Uani 1 1 d .
H13A H 0.9518 0.1196 -0.0346 0.060 Uiso 1 1 calc R
H13B H 1.0361 0.1119 0.0320 0.060 Uiso 1 1 calc R
H13C H 1.0385 0.1968 -0.0052 0.060 Uiso 1 1 calc R
C14 C 0.7486(8) 0.1053(5) 0.0448(4) 0.039(2) Uani 1 1 d .
H14A H 0.7252 0.0751 0.0064 0.059 Uiso 1 1 calc R
H14B H 0.6608 0.1265 0.0600 0.059 Uiso 1 1 calc R
H14C H 0.7962 0.0682 0.0754 0.059 Uiso 1 1 calc R
C15 C 0.7223(7) 0.2810(4) 0.1213(3) 0.0246(16) Uani 1 1 d .
C16 C 0.6165(7) 0.3093(4) 0.0777(3) 0.0269(17) Uani 1 1 d .
H16A H 0.6342 0.3074 0.0356 0.032 Uiso 1 1 calc R
C17 C 0.4891(7) 0.3395(4) 0.0928(3) 0.0257(17) Uani 1 1 d .
C18 C 0.4649(7) 0.3392(4) 0.1556(4) 0.0312(19) Uani 1 1 d .
H18A H 0.3761 0.3581 0.1680 0.037 Uiso 1 1 calc R
C19 C 0.5684(7) 0.3117(4) 0.1993(3) 0.0247(16) Uani 1 1 d .
H19A H 0.5479 0.3111 0.2411 0.030 Uiso 1 1 calc R
C20 C 0.7012(7) 0.2848(4) 0.1846(3) 0.0212(15) Uani 1 1 d .
C21 C 0.3759(7) 0.3707(5) 0.0447(3) 0.0339(19) Uani 1 1 d .
H21A H 0.4109 0.3658 0.0039 0.051 Uiso 1 1 calc R
H21B H 0.3548 0.4285 0.0529 0.051 Uiso 1 1 calc R
H21C H 0.2889 0.3378 0.0462 0.051 Uiso 1 1 calc R
C22 C 0.8946(7) 0.2385(4) 0.3337(3) 0.0270(17) Uani 1 1 d .
C23 C 0.8190(7) 0.2854(4) 0.2879(3) 0.0269(17) Uani 1 1 d .
C24 C 0.7663(8) 0.3612(4) 0.3052(4) 0.0306(18) Uani 1 1 d .
H24A H 0.7201 0.3961 0.2749 0.037 Uiso 1 1 calc R
C25 C 0.7799(7) 0.3867(4) 0.3661(3) 0.0263(17) Uani 1 1 d .
H25A H 0.7400 0.4380 0.3766 0.032 Uiso 1 1 calc R
C26 C 0.8496(7) 0.3396(4) 0.4119(3) 0.0302(18) Uani 1 1 d .
C27 C 0.9049(8) 0.2656(4) 0.3936(3) 0.0279(17) Uani 1 1 d .
H27A H 0.9527 0.2314 0.4242 0.034 Uiso 1 1 calc R
C28 C 0.8671(8) 0.3684(5) 0.4779(3) 0.037(2) Uani 1 1 d .
H28A H 0.9179 0.3262 0.5034 0.055 Uiso 1 1 calc R
H28B H 0.7729 0.3778 0.4926 0.055 Uiso 1 1 calc R
H28C H 0.9219 0.4197 0.4806 0.055 Uiso 1 1 calc R
C29 C 1.1442(8) 0.1428(4) 0.3606(3) 0.0301(18) Uani 1 1 d .
H29A H 1.1071 0.1469 0.4021 0.036 Uiso 1 1 calc R
C30 C 1.2420(8) 0.2175(5) 0.3548(4) 0.039(2) Uani 1 1 d .
H30A H 1.3245 0.2132 0.3853 0.058 Uiso 1 1 calc R
H30B H 1.1891 0.2680 0.3621 0.058 Uiso 1 1 calc R
H30C H 1.2749 0.2189 0.3135 0.058 Uiso 1 1 calc R
C31 C 1.2292(8) 0.0630(4) 0.3608(3) 0.0343(19) Uani 1 1 d .
H31A H 1.3098 0.0661 0.3923 0.051 Uiso 1 1 calc R
H31B H 1.2652 0.0550 0.3204 0.051 Uiso 1 1 calc R
H31C H 1.1675 0.0168 0.3698 0.051 Uiso 1 1 calc R
C32 C 0.8732(8) 0.0590(4) 0.3223(3) 0.0319(18) Uani 1 1 d .
H32A H 0.9229 0.0084 0.3092 0.038 Uiso 1 1 calc R
C33 C 0.8504(9) 0.0490(5) 0.3905(4) 0.043(2) Uani 1 1 d .
H33A H 0.7924 -0.0001 0.3961 0.065 Uiso 1 1 calc R
H33B H 0.8012 0.0976 0.4048 0.065 Uiso 1 1 calc R
H33C H 0.9430 0.0431 0.4143 0.065 Uiso 1 1 calc R
C34 C 0.7290(8) 0.0639(5) 0.2840(4) 0.041(2) Uani 1 1 d .
H34A H 0.6704 0.0164 0.2933 0.061 Uiso 1 1 calc R
H34B H 0.7446 0.0636 0.2402 0.061 Uiso 1 1 calc R
H34C H 0.6799 0.1147 0.2939 0.061 Uiso 1 1 calc R

loop_
_atom_site_aniso_label
_atom_site_aniso_U_11
_atom_site_aniso_U_22
_atom_site_aniso_U_33
_atom_site_aniso_U_23
_atom_site_aniso_U_13
_atom_site_aniso_U_12
Ir1 0.02372(15) 0.01765(15) 0.03346(17) -0.00168(15) 0.00346(10) 0.00196(14)
N1 0.024(3) 0.018(3) 0.026(3) -0.004(3) 0.005(3) 0.008(2)
P1 0.0262(10) 0.0219(10) 0.0280(11) -0.0017(8) 0.0053(8) 0.0003(8)
C1 0.037(5) 0.026(5) 0.052(5) -0.011(4) 0.006(4) 0.001(4)
P2 0.0268(10) 0.0163(9) 0.0308(11) 0.0025(8) -0.0027(9) 0.0016(7)
C2 0.039(5) 0.033(5) 0.059(6) -0.009(4) 0.003(4) 0.008(4)
C3 0.051(5) 0.029(5) 0.058(6) 0.002(4) -0.003(5) 0.000(4)
C4 0.020(4) 0.038(5) 0.062(6) -0.007(4) 0.006(4) -0.001(3)
C5 0.033(4) 0.041(5) 0.062(6) -0.002(5) 0.018(4) 0.014(4)
C6 0.054(5) 0.034(5) 0.054(6) -0.009(4) 0.013(4) 0.013(4)
C7 0.043(5) 0.016(4) 0.065(6) -0.003(4) 0.004(4) 0.007(3)
C8 0.035(4) 0.034(5) 0.057(6) -0.005(4) -0.006(4) -0.004(4)
C9 0.028(4) 0.031(4) 0.037(4) 0.001(4) 0.013(3) 0.001(4)
C10 0.045(5) 0.023(5) 0.070(6) -0.001(4) 0.009(5) -0.012(4)
C11 0.042(5) 0.034(5) 0.054(6) 0.011(4) 0.007(4) 0.001(4)
C12 0.034(4) 0.025(4) 0.036(4) -0.004(4) 0.002(3) 0.008(4)
C13 0.042(5) 0.045(5) 0.034(5) -0.012(4) 0.000(4) 0.014(4)
C14 0.038(5) 0.032(5) 0.047(5) -0.015(4) -0.004(4) -0.003(4)
C15 0.029(4) 0.021(4) 0.024(4) 0.002(3) 0.005(3) -0.006(3)
C16 0.035(4) 0.025(4) 0.021(4) -0.002(3) 0.002(3) -0.005(3)
C17 0.022(4) 0.024(4) 0.031(4) -0.006(3) 0.000(3) -0.002(3)
C18 0.024(4) 0.020(4) 0.048(5) 0.000(3) -0.001(4) 0.004(3)
C19 0.033(4) 0.015(4) 0.025(4) 0.003(3) 0.001(3) -0.005(3)
C20 0.019(4) 0.012(3) 0.032(4) 0.002(3) 0.003(3) -0.003(3)
C21 0.039(5) 0.034(5) 0.029(4) 0.005(4) 0.001(4) 0.000(4)
C22 0.031(4) 0.016(4) 0.034(4) 0.004(3) 0.001(3) 0.004(3)
C23 0.024(4) 0.026(4) 0.031(4) 0.002(3) 0.002(3) 0.000(3)
C24 0.032(4) 0.020(4) 0.040(5) -0.001(4) 0.008(4) 0.004(3)
C25 0.028(4) 0.021(4) 0.029(4) -0.007(3) -0.001(3) 0.006(3)
C26 0.029(4) 0.032(5) 0.029(4) -0.004(3) 0.003(3) 0.004(3)
C27 0.034(4) 0.024(4) 0.026(4) 0.003(3) 0.001(3) 0.000(3)
C28 0.042(5) 0.041(5) 0.027(4) -0.016(4) 0.005(4) -0.003(4)
C29 0.041(5) 0.020(4) 0.027(4) 0.003(3) -0.012(4) 0.002(3)
C30 0.029(4) 0.045(5) 0.041(5) -0.004(4) -0.001(4) 0.002(4)
C31 0.040(5) 0.031(5) 0.031(4) 0.005(4) -0.004(4) 0.010(4)
C32 0.045(5) 0.019(4) 0.031(4) 0.002(3) 0.006(4) -0.004(3)
C33 0.050(5) 0.039(5) 0.041(5) 0.000(4) 0.003(4) -0.008(4)
C34 0.044(5) 0.032(5) 0.045(5) 0.003(4) 0.002(4) -0.006(4)

loop_
_atom_type_symbol
_atom_type_description
_atom_type_scat_dispersion_real
_atom_type_scat_dispersion_imag
_atom_type_scat_source
C C 0.0033 0.0016 'International Tables Vol C Tables 4.2.6.8 and 6.1.1.4'
H H 0.0000 0.0000 'International Tables Vol C Tables 4.2.6.8 and 6.1.1.4'
N N 0.0061 0.0033 'International Tables Vol C Tables 4.2.6.8 and 6.1.1.4'
P P 0.1023 0.0942 'International Tables Vol C Tables 4.2.6.8 and 6.1.1.4'
Ir Ir -1.4442 7.9887 'International Tables Vol C Tables 4.2.6.8 and 6.1.1.4'

loop_
_geom_angle_atom_site_label_1
_geom_angle_atom_site_label_2
_geom_angle_atom_site_label_3
_geom_angle
N1 Ir1 C2 158.9(3)
N1 Ir1 C1 161.1(3)
C2 Ir1 C1 38.6(3)
N1 Ir1 P1 81.20(16)
C2 Ir1 P1 89.3(2)
C1 Ir1 P1 96.9(2)
N1 Ir1 P2 80.67(16)
C2 Ir1 P2 107.9(2)
C1 Ir1 P2 100.1(2)
P1 Ir1 P2 161.86(7)
C20 N1 C23 120.5(6)
C20 N1 Ir1 119.8(4)
C23 N1 Ir1 119.7(4)
C15 P1 C9 105.4(3)
C15 P1 C12 103.6(3)
C9 P1 C12 104.4(3)
C15 P1 Ir1 102.0(2)
C9 P1 Ir1 113.2(2)
C12 P1 Ir1 126.1(2)
C2 C1 C8 123.9(7)
C2 C1 Ir1 70.7(4)
C8 C1 Ir1 120.6(6)
C2 C1 H1A 111.9
C8 C1 H1A 111.9
Ir1 C1 H1A 111.9
C22 P2 C32 105.0(3)
C22 P2 C29 99.8(3)
C32 P2 C29 104.1(3)
C22 P2 Ir1 100.9(2)
C32 P2 Ir1 112.4(2)
C29 P2 Ir1 131.1(3)
C1 C2 C3 124.7(8)
C1 C2 Ir1 70.7(5)
C3 C2 Ir1 121.5(6)
C1 C2 H2A 111.3
C3 C2 H2A 111.3
Ir1 C2 H2A 111.3
C2 C3 C4 110.9(7)
C2 C3 H3A 109.5
C4 C3 H3A 109.5
C2 C3 H3B 109.5
C4 C3 H3B 109.5
H3A C3 H3B 108.0
C5 C4 C3 115.9(6)
C5 C4 H4A 108.3
C3 C4 H4A 108.3
C5 C4 H4B 108.3
C3 C4 H4B 108.3
H4A C4 H4B 107.4
C4 C5 C6 115.7(7)
C4 C5 H5A 108.4
C6 C5 H5A 108.4
C4 C5 H5B 108.4
C6 C5 H5B 108.4
H5A C5 H5B 107.4
C5 C6 C7 116.6(7)
C5 C6 H6A 108.1
C7 C6 H6A 108.1
C5 C6 H6B 108.2
C7 C6 H6B 108.2
H6A C6 H6B 107.3
C8 C7 C6 115.1(6)
C8 C7 H7A 108.5
C6 C7 H7A 108.5
C8 C7 H7B 108.5
C6 C7 H7B 108.5
H7A C7 H7B 107.5
C1 C8 C7 114.5(7)
C1 C8 H8A 108.6
C7 C8 H8A 108.6
C1 C8 H8B 108.6
C7 C8 H8B 108.6
H8A C8 H8B 107.6
C10 C9 C11 110.9(6)
C10 C9 P1 109.0(5)
C11 C9 P1 116.2(5)
C10 C9 H9A 106.8
C11 C9 H9A 106.8
P1 C9 H9A 106.8
C9 C10 H10A 109.5
C9 C10 H10B 109.5
H10A C10 H10B 109.5
C9 C10 H10C 109.5
H10A C10 H10C 109.5
H10B C10 H10C 109.5
C9 C11 H11A 109.5
C9 C11 H11B 109.5
H11A C11 H11B 109.5
C9 C11 H11C 109.5
H11A C11 H11C 109.5
H11B C11 H11C 109.5
C13 C12 C14 111.9(6)
C13 C12 P1 112.9(5)
C14 C12 P1 109.2(5)
C13 C12 H12A 107.5
C14 C12 H12A 107.5
P1 C12 H12A 107.5
C12 C13 H13A 109.5
C12 C13 H13B 109.5
H13A C13 H13B 109.5
C12 C13 H13C 109.5
H13A C13 H13C 109.5
H13B C13 H13C 109.5
C12 C14 H14A 109.5
C12 C14 H14B 109.5
H14A C14 H14B 109.5
C12 C14 H14C 109.5
H14A C14 H14C 109.5
H14B C14 H14C 109.5
C16 C15 C20 120.1(6)
C16 C15 P1 126.7(6)
C20 C15 P1 113.2(5)
C17 C16 C15 123.0(7)
C17 C16 H16A 118.5
C15 C16 H16A 118.5
C16 C17 C18 116.9(6)
C16 C17 C21 122.2(7)
C18 C17 C21 120.8(6)
C19 C18 C17 120.8(7)
C19 C18 H18A 119.6
C17 C18 H18A 119.6
C18 C19 C20 122.6(7)
C18 C19 H19A 118.7
C20 C19 H19A 118.7
C19 C20 N1 125.1(6)
C19 C20 C15 116.4(6)
N1 C20 C15 118.4(6)
C17 C21 H21A 109.5
C17 C21 H21B 109.5
H21A C21 H21B 109.5
C17 C21 H21C 109.5
H21A C21 H21C 109.5
H21B C21 H21C 109.5
C27 C22 C23 119.6(7)
C27 C22 P2 126.8(5)
C23 C22 P2 113.3(5)
C24 C23 C22 117.2(7)
C24 C23 N1 123.3(6)
C22 C23 N1 119.2(6)
C25 C24 C23 121.3(7)
C25 C24 H24A 119.4
C23 C24 H24A 119.4
C26 C25 C24 121.9(7)
C26 C25 H25A 119.1
C24 C25 H25A 119.1
C25 C26 C27 116.1(7)
C25 C26 C28 121.8(7)
C27 C26 C28 122.1(7)
C22 C27 C26 123.7(7)
C22 C27 H27A 118.1
C26 C27 H27A 118.1
C26 C28 H28A 109.5
C26 C28 H28B 109.5
H28A C28 H28B 109.5
C26 C28 H28C 109.5
H28A C28 H28C 109.5
H28B C28 H28C 109.5
C31 C29 C30 110.8(6)
C31 C29 P2 116.1(5)
C30 C29 P2 110.8(5)
C31 C29 H29A 106.2
C30 C29 H29A 106.2
P2 C29 H29A 106.2
C29 C30 H30A 109.5
C29 C30 H30B 109.5
H30A C30 H30B 109.5
C29 C30 H30C 109.5
H30A C30 H30C 109.5
H30B C30 H30C 109.5
C29 C31 H31A 109.5
C29 C31 H31B 109.5
H31A C31 H31B 109.5
C29 C31 H31C 109.5
H31A C31 H31C 109.5
H31B C31 H31C 109.5
C33 C32 C34 110.2(7)
C33 C32 P2 115.2(5)
C34 C32 P2 109.0(5)
C33 C32 H32A 107.4
C34 C32 H32A 107.4
P2 C32 H32A 107.4
C32 C33 H33A 109.5
C32 C33 H33B 109.5
H33A C33 H33B 109.5
C32 C33 H33C 109.5
H33A C33 H33C 109.5
H33B C33 H33C 109.5
C32 C34 H34A 109.5
C32 C34 H34B 109.5
H34A C34 H34B 109.5
C32 C34 H34C 109.5
H34A C34 H34C 109.5
H34B C34 H34C 109.5

loop_
_geom_bond_atom_site_label_1
_geom_bond_atom_site_label_2
_geom_bond_distance
Ir1 N1 2.067(5)
Ir1 C2 2.157(8)
Ir1 C1 2.157(7)
Ir1 P1 2.2737(19)
Ir1 P2 2.326(2)
N1 C20 1.393(8)
N1 C23 1.403(9)
P1 C15 1.811(7)
P1 C9 1.837(7)
P1 C12 1.867(7)
C1 C2 1.427(11)
C1 C8 1.469(11)
C1 H1A 1.0000
P2 C22 1.832(7)
P2 C32 1.863(7)
P2 C29 1.874(7)
C2 C3 1.451(10)
C2 H2A 1.0000
C3 C4 1.551(11)
C3 H3A 0.9900
C3 H3B 0.9900
C4 C5 1.513(11)
C4 H4A 0.9900
C4 H4B 0.9900
C5 C6 1.537(11)
C5 H5A 0.9900
C5 H5B 0.9900
C6 C7 1.543(11)
C6 H6A 0.9900
C6 H6B 0.9900
C7 C8 1.541(10)
C7 H7A 0.9900
C7 H7B 0.9900
C8 H8A 0.9900
C8 H8B 0.9900
C9 C10 1.536(11)
C9 C11 1.539(10)
C9 H9A 1.0000
C10 H10A 0.9800
C10 H10B 0.9800
C10 H10C 0.9800
C11 H11A 0.9800
C11 H11B 0.9800
C11 H11C 0.9800
C12 C13 1.517(10)
C12 C14 1.534(10)
C12 H12A 1.0000
C13 H13A 0.9800
C13 H13B 0.9800
C13 H13C 0.9800
C14 H14A 0.9800
C14 H14B 0.9800
C14 H14C 0.9800
C15 C16 1.394(9)
C15 C20 1.417(10)
C16 C17 1.361(10)
C16 H16A 0.9500
C17 C18 1.411(10)
C17 C21 1.518(9)
C18 C19 1.378(9)
C18 H18A 0.9500
C19 C20 1.386(9)
C19 H19A 0.9500
C21 H21A 0.9800
C21 H21B 0.9800
C21 H21C 0.9800
C22 C27 1.378(10)
C22 C23 1.402(9)
C23 C24 1.392(10)
C24 C25 1.389(10)
C24 H24A 0.9500
C25 C26 1.379(9)
C25 H25A 0.9500
C26 C27 1.383(10)
C26 C28 1.512(10)
C27 H27A 0.9500
C28 H28A 0.9800
C28 H28B 0.9800
C28 H28C 0.9800
C29 C31 1.522(9)
C29 C30 1.535(10)
C29 H29A 1.0000
C30 H30A 0.9800
C30 H30B 0.9800
C30 H30C 0.9800
C31 H31A 0.9800
C31 H31B 0.9800
C31 H31C 0.9800
C32 C33 1.533(10)
C32 C34 1.534(10)
C32 H32A 1.0000
C33 H33A 0.9800
C33 H33B 0.9800
C33 H33C 0.9800
C34 H34A 0.9800
C34 H34B 0.9800
C34 H34C 0.9800

loop_
_geom_torsion_atom_site_label_1
_geom_torsion_atom_site_label_2
_geom_torsion_atom_site_label_3
_geom_torsion_atom_site_label_4
_geom_torsion
C2 Ir1 N1 C20 86.8(9)
C1 Ir1 N1 C20 -63.0(10)
P1 Ir1 N1 C20 22.7(4)
P2 Ir1 N1 C20 -157.1(5)
C2 Ir1 N1 C23 -91.6(9)
C1 Ir1 N1 C23 118.6(9)
P1 Ir1 N1 C23 -155.8(5)
P2 Ir1 N1 C23 24.5(5)
N1 Ir1 P1 C15 -16.5(3)
C2 Ir1 P1 C15 -177.6(3)
C1 Ir1 P1 C15 144.4(3)
P2 Ir1 P1 C15 -15.6(3)
N1 Ir1 P1 C9 96.2(3)
C2 Ir1 P1 C9 -64.9(3)
C1 Ir1 P1 C9 -102.8(3)
P2 Ir1 P1 C9 97.1(3)
N1 Ir1 P1 C12 -133.5(3)
C2 Ir1 P1 C12 65.4(4)
C1 Ir1 P1 C12 27.5(4)
P2 Ir1 P1 C12 -132.6(3)
N1 Ir1 C1 C2 163.1(7)
P1 Ir1 C1 C2 80.1(5)
P2 Ir1 C1 C2 -106.1(5)
N1 Ir1 C1 C8 -78.2(11)
C2 Ir1 C1 C8 118.7(8)
P1 Ir1 C1 C8 -161.2(6)
P2 Ir1 C1 C8 12.6(6)
N1 Ir1 P2 C22 -17.4(3)
C2 Ir1 P2 C22 142.8(3)
C1 Ir1 P2 C22 -178.2(3)
P1 Ir1 P2 C22 -18.3(3)
N1 Ir1 P2 C32 94.0(3)
C2 Ir1 P2 C32 -105.9(4)
C1 Ir1 P2 C32 -66.8(3)
P1 Ir1 P2 C32 93.1(3)
N1 Ir1 P2 C29 -130.8(4)
C2 Ir1 P2 C29 29.3(4)
C1 Ir1 P2 C29 68.4(4)
P1 Ir1 P2 C29 -131.8(3)
C8 C1 C2 C3 1.2(14)
Ir1 C1 C2 C3 115.6(9)
C8 C1 C2 Ir1 -114.4(8)
N1 Ir1 C2 C1 -164.8(6)
P1 Ir1 C2 C1 -102.0(5)
P2 Ir1 C2 C1 83.8(5)
N1 Ir1 C2 C3 75.6(11)
C1 Ir1 C2 C3 -119.6(10)
P1 Ir1 C2 C3 138.4(7)
P2 Ir1 C2 C3 -35.8(8)
C1 C2 C3 C4 90.6(10)
Ir1 C2 C3 C4 178.0(6)
C2 C3 C4 C5 -50.6(10)
C3 C4 C5 C6 -52.7(10)
C4 C5 C6 C7 103.0(8)
C5 C6 C7 C8 -73.1(10)
C2 C1 C8 C7 -81.4(10)
Ir1 C1 C8 C7 -167.6(5)
C6 C7 C8 C1 73.7(9)
C15 P1 C9 C10 65.9(6)
C12 P1 C9 C10 174.7(5)
Ir1 P1 C9 C10 -44.8(6)
C15 P1 C9 C11 -60.2(6)
C12 P1 C9 C11 48.6(6)
Ir1 P1 C9 C11 -170.9(5)
C15 P1 C12 C13 167.2(6)
C9 P1 C12 C13 57.0(6)
Ir1 P1 C12 C13 -76.6(6)
C15 P1 C12 C14 -67.6(6)
C9 P1 C12 C14 -177.8(5)
Ir1 P1 C12 C14 48.6(6)
C9 P1 C15 C16 75.8(7)
C12 P1 C15 C16 -33.6(7)
Ir1 P1 C15 C16 -165.8(6)
C9 P1 C15 C20 -106.0(5)
C12 P1 C15 C20 144.6(5)
Ir1 P1 C15 C20 12.5(5)
C20 C15 C16 C17 -1.6(11)
P1 C15 C16 C17 176.5(5)
C15 C16 C17 C18 -1.8(10)
C15 C16 C17 C21 179.5(6)
C16 C17 C18 C19 2.0(10)
C21 C17 C18 C19 -179.3(6)
C17 C18 C19 C20 1.4(11)
C18 C19 C20 N1 178.8(6)
C18 C19 C20 C15 -4.7(10)
C23 N1 C20 C19 -26.0(10)
Ir1 N1 C20 C19 155.6(5)
C23 N1 C20 C15 157.5(6)
Ir1 N1 C20 C15 -20.9(8)
C16 C15 C20 C19 4.8(10)
P1 C15 C20 C19 -173.6(5)
C16 C15 C20 N1 -178.5(6)
P1 C15 C20 N1 3.1(8)
C32 P2 C22 C27 81.1(7)
C29 P2 C22 C27 -26.4(7)
Ir1 P2 C22 C27 -161.9(6)
C32 P2 C22 C23 -104.5(6)
C29 P2 C22 C23 147.9(5)
Ir1 P2 C22 C23 12.4(5)
C27 C22 C23 C24 4.6(10)
P2 C22 C23 C24 -170.2(5)
C27 C22 C23 N1 179.3(6)
P2 C22 C23 N1 4.4(8)
C20 N1 C23 C24 -27.7(10)
Ir1 N1 C23 C24 150.7(6)
C20 N1 C23 C22 158.0(6)
Ir1 N1 C23 C22 -23.6(8)
C22 C23 C24 C25 -4.2(10)
N1 C23 C24 C25 -178.6(7)
C23 C24 C25 C26 2.0(11)
C24 C25 C26 C27 -0.1(11)
C24 C25 C26 C28 178.6(7)
C23 C22 C27 C26 -3.0(11)
P2 C22 C27 C26 171.0(6)
C25 C26 C27 C22 0.7(11)
C28 C26 C27 C22 -178.1(7)
C22 P2 C29 C31 165.6(6)
C32 P2 C29 C31 57.3(7)
Ir1 P2 C29 C31 -80.5(6)
C22 P2 C29 C30 -67.0(6)
C32 P2 C29 C30 -175.3(5)
Ir1 P2 C29 C30 46.9(7)
C22 P2 C32 C33 -56.4(6)
C29 P2 C32 C33 48.0(7)
Ir1 P2 C32 C33 -165.1(5)
C22 P2 C32 C34 68.1(6)
C29 P2 C32 C34 172.5(5)
Ir1 P2 C32 C34 -40.7(6)
